data_1518138
loop_
_publ_author_name
'Denizot, Natacha'
'Pouilh\`es, Annie'
'Cucca, M\'elissa'
'Beaud, Rodolphe'
'Guillot, R\'egis'
'Kouklovsky, Cyrille'
'Vincent, Guillaume'

_publ_section_title
;
 Bioinspired direct access to benzofuroindolines by oxidative [3 + 2]
 annulation of phenols and indoles.
;
_journal_issue 21
_journal_name_full 'Organic letters'
_journal_page_first 5752
_journal_page_last 5755
_journal_paper_doi 10.1021/ol502820p
_journal_volume 16
_journal_year 2014
_chemical_formula_moiety 'C22 H22 N2 O3'
_chemical_formula_sum 'C22 H22 N2 O3'
_chemical_formula_weight 362.42
_space_group_IT_number 29
_symmetry_cell_setting orthorhombic
_symmetry_Int_Tables_number 29
_symmetry_space_group_name_Hall 'P 2c -2ac'
_symmetry_space_group_name_H-M 'P c a 21'
_atom_sites_solution_hydrogens geom
_atom_sites_solution_primary direct
_atom_sites_solution_secondary difmap
_audit_creation_method SHELXL-97
_cell_angle_alpha 90.00
_cell_angle_beta 90.00
_cell_angle_gamma 90.00
_cell_formula_units_Z 4
_cell_length_a 15.4467(14)
_cell_length_b 16.2308(15)
_cell_length_c 7.0318(6)
_cell_measurement_reflns_used 2018
_cell_measurement_temperature 100(1)
_cell_measurement_theta_max 20.06
_cell_measurement_theta_min 2.51
_cell_volume 1763.0(3)
_computing_cell_refinement 'Bruker SAINT'
_computing_data_collection 'Bruker APEX2'
_computing_data_reduction 'Bruker SAINT'
_computing_structure_refinement 'SHELXL-97 (Sheldrick, 1997)'
_computing_structure_solution 'SHELXS-97 (Sheldrick, 1990)'
_diffrn_ambient_temperature 100(1)
_diffrn_measured_fraction_theta_full 0.998
_diffrn_measured_fraction_theta_max 0.997
_diffrn_measurement_device_type 'Bruker APEX-II CCD'
_diffrn_measurement_method '\f and \w scans'
_diffrn_radiation_monochromator graphite
_diffrn_radiation_probe x-ray
_diffrn_radiation_type MoK\a
_diffrn_radiation_wavelength 0.71073
_diffrn_reflns_av_R_equivalents 0.1166
_diffrn_reflns_av_sigmaI/netI 0.1228
_diffrn_reflns_limit_h_max 21
_diffrn_reflns_limit_h_min -22
_diffrn_reflns_limit_k_max 21
_diffrn_reflns_limit_k_min -23
_diffrn_reflns_limit_l_max 10
_diffrn_reflns_limit_l_min -9
_diffrn_reflns_number 26636
_diffrn_reflns_theta_full 25.00
_diffrn_reflns_theta_max 30.54
_diffrn_reflns_theta_min 1.25
_diffrn_source 'fine-focus sealed tube'
_diffrn_source_type 'kappa X8 APEX II Bruker ICMMO'
_exptl_absorpt_coefficient_mu 0.092
_exptl_absorpt_correction_T_max 0.9982
_exptl_absorpt_correction_T_min 0.9837
_exptl_absorpt_correction_type multi-scan
_exptl_absorpt_process_details SADABS
_exptl_crystal_colour colorless
_exptl_crystal_density_diffrn 1.365
_exptl_crystal_density_method 'not measured'
_exptl_crystal_description plate
_exptl_crystal_F_000 768
_exptl_crystal_size_max 0.18
_exptl_crystal_size_mid 0.15
_exptl_crystal_size_min 0.02
_refine_diff_density_max 0.417
_refine_diff_density_min -0.306
_refine_diff_density_rms 0.064
_refine_ls_extinction_method none
_refine_ls_goodness_of_fit_ref 0.996
_refine_ls_hydrogen_treatment constr
_refine_ls_matrix_type full
_refine_ls_number_parameters 244
_refine_ls_number_reflns 5072
_refine_ls_number_restraints 1
_refine_ls_restrained_S_all 0.996
_refine_ls_R_factor_all 0.1413
_refine_ls_R_factor_gt 0.0663
_refine_ls_shift/su_max 0.000
_refine_ls_shift/su_mean 0.000
_refine_ls_structure_factor_coef Fsqd
_refine_ls_weighting_details 'calc w=1/[\s^2^(Fo^2^)+(0.0605P)^2^+0.0000P] where P=(Fo^2^+2Fc^2^)/3'
_refine_ls_weighting_scheme calc
_refine_ls_wR_factor_gt 0.1174
_refine_ls_wR_factor_ref 0.1416
_reflns_number_gt 2958
_reflns_number_total 5072
_reflns_threshold_expression >2sigma(I)
_cod_data_source_file ol502820p_si_002.cif
_cod_data_source_block 16
_cod_depositor_comments 'Adding full bibliography for 1518137--1518138.cif.'
_cod_database_code 1518138

loop_
_symmetry_equiv_pos_as_xyz
'x, y, z'
'-x, -y, z+1/2'
'x+1/2, -y, z'
'-x+1/2, y, z+1/2'

loop_
_atom_site_label
_atom_site_type_symbol
_atom_site_fract_x
_atom_site_fract_y
_atom_site_fract_z
_atom_site_U_iso_or_equiv
_atom_site_adp_type
_atom_site_occupancy
_atom_site_symmetry_multiplicity
_atom_site_calc_flag
_atom_site_refinement_flags
C1 C 0.39838(17) 0.48843(18) 0.8838(4) 0.0214(7) Uani 1 1 d .
C2 C 0.37404(19) 0.54474(18) 1.0426(5) 0.0249(7) Uani 1 1 d .
H2A H 0.3515 0.5956 0.9896 0.030 Uiso 1 1 calc R
H2B H 0.4256 0.5582 1.1150 0.030 Uiso 1 1 calc R
C3 C 0.30669(19) 0.50806(17) 1.1765(4) 0.0250(7) Uani 1 1 d .
H3A H 0.2985 0.5436 1.2860 0.030 Uiso 1 1 calc R
H3B H 0.2516 0.5021 1.1117 0.030 Uiso 1 1 calc R
C4 C 0.34043(18) 0.42420(17) 1.2389(4) 0.0208(6) Uani 1 1 d .
H4A H 0.3956 0.4314 1.3025 0.025 Uiso 1 1 calc R
H4B H 0.3003 0.4004 1.3297 0.025 Uiso 1 1 calc R
C5 C 0.35180(18) 0.36531(17) 1.0744(4) 0.0170(6) Uani 1 1 d .
H5 H 0.2949 0.3414 1.0466 0.020 Uiso 1 1 calc R
C6 C 0.41378(18) 0.29378(17) 1.1187(4) 0.0171(6) Uani 1 1 d .
C7 C 0.42738(18) 0.23461(17) 0.9442(4) 0.0176(6) Uani 1 1 d .
C8 C 0.37758(19) 0.26516(17) 0.7703(4) 0.0215(6) Uani 1 1 d .
H8A H 0.3931 0.2323 0.6603 0.026 Uiso 1 1 calc R
H8B H 0.3159 0.2589 0.7920 0.026 Uiso 1 1 calc R
C9 C 0.39819(19) 0.35482(18) 0.7320(4) 0.0231(6) Uani 1 1 d .
H9A H 0.4584 0.3599 0.6949 0.028 Uiso 1 1 calc R
H9B H 0.3628 0.3744 0.6273 0.028 Uiso 1 1 calc R
C10 C 0.39531(17) 0.15397(17) 1.0224(4) 0.0180(6) Uani 1 1 d .
C11 C 0.36463(18) 0.16504(17) 1.2043(4) 0.0201(6) Uani 1 1 d .
C12 C 0.33044(19) 0.10065(17) 1.3091(4) 0.0249(7) Uani 1 1 d .
H12 H 0.3094 0.1088 1.4315 0.030 Uiso 1 1 calc R
C13 C 0.32873(19) 0.02326(18) 1.2246(5) 0.0270(7) Uani 1 1 d .
H13 H 0.3066 -0.0213 1.2922 0.032 Uiso 1 1 calc R
C14 C 0.35963(19) 0.01128(17) 1.0402(5) 0.0237(7) Uani 1 1 d .
C15 C 0.39370(18) 0.07660(18) 0.9366(4) 0.0224(7) Uani 1 1 d .
H15 H 0.4147 0.0689 0.8140 0.027 Uiso 1 1 calc R
C16 C 0.3905(2) -0.08417(19) 0.7887(5) 0.0348(8) Uani 1 1 d .
H16A H 0.3634 -0.0503 0.6938 0.052 Uiso 1 1 calc R
H16B H 0.3830 -0.1412 0.7561 0.052 Uiso 1 1 calc R
H16C H 0.4511 -0.0715 0.7946 0.052 Uiso 1 1 calc R
C17 C 0.52465(18) 0.23691(17) 0.9168(4) 0.0194(6) Uani 1 1 d .
C18 C 0.56107(18) 0.28991(17) 1.0486(4) 0.0194(6) Uani 1 1 d .
C19 C 0.64897(19) 0.30641(18) 1.0499(5) 0.0248(7) Uani 1 1 d .
H19 H 0.6729 0.3433 1.1364 0.030 Uiso 1 1 calc R
C20 C 0.7003(2) 0.2657(2) 0.9169(5) 0.0320(8) Uani 1 1 d .
H20 H 0.7596 0.2755 0.9151 0.038 Uiso 1 1 calc R
C21 C 0.6649(2) 0.21133(19) 0.7877(5) 0.0320(8) Uani 1 1 d .
H21 H 0.7008 0.1840 0.7021 0.038 Uiso 1 1 calc R
C22 C 0.57608(19) 0.19693(19) 0.7841(4) 0.0274(7) Uani 1 1 d .
H22 H 0.5519 0.1614 0.6950 0.033 Uiso 1 1 calc R
N1 N 0.38211(14) 0.40620(14) 0.9004(3) 0.0179(5) Uani 1 1 d .
N2 N 0.49809(15) 0.32061(14) 1.1745(3) 0.0202(5) Uani 1 1 d .
H2 H 0.5089 0.3512 1.2715 0.024 Uiso 1 1 calc R
O1 O 0.43176(12) 0.51501(12) 0.7341(3) 0.0275(5) Uani 1 1 d .
O2 O 0.37118(13) 0.24587(12) 1.2683(3) 0.0218(5) Uani 1 1 d .
O3 O 0.35180(14) -0.06857(12) 0.9687(3) 0.0302(5) Uani 1 1 d .

loop_
_atom_site_aniso_label
_atom_site_aniso_U_11
_atom_site_aniso_U_22
_atom_site_aniso_U_33
_atom_site_aniso_U_23
_atom_site_aniso_U_13
_atom_site_aniso_U_12
C1 0.0148(14) 0.0218(17) 0.0276(17) 0.0024(14) -0.0045(13) -0.0019(12)
C2 0.0253(16) 0.0183(14) 0.0311(18) 0.0042(14) -0.0038(14) -0.0006(12)
C3 0.0247(16) 0.0208(15) 0.0294(18) 0.0004(14) 0.0009(13) 0.0033(13)
C4 0.0197(15) 0.0214(15) 0.0213(15) 0.0005(13) -0.0015(13) 0.0005(12)
C5 0.0175(14) 0.0168(14) 0.0167(15) 0.0043(11) 0.0006(11) -0.0023(11)
C6 0.0207(15) 0.0164(14) 0.0141(13) 0.0017(12) -0.0006(11) -0.0005(11)
C7 0.0213(15) 0.0133(13) 0.0182(15) 0.0005(12) -0.0016(12) -0.0006(11)
C8 0.0259(15) 0.0210(15) 0.0177(14) -0.0001(13) 0.0000(13) -0.0009(12)
C9 0.0288(16) 0.0229(16) 0.0175(15) 0.0042(13) 0.0018(13) -0.0003(12)
C10 0.0158(14) 0.0171(14) 0.0210(14) 0.0006(12) -0.0037(12) -0.0028(11)
C11 0.0201(15) 0.0186(15) 0.0215(16) 0.0010(12) 0.0014(12) 0.0001(11)
C12 0.0275(17) 0.0221(16) 0.0251(17) 0.0074(14) 0.0010(13) -0.0020(13)
C13 0.0306(17) 0.0209(15) 0.0296(17) 0.0101(14) 0.0023(15) -0.0030(13)
C14 0.0226(15) 0.0170(14) 0.0313(17) 0.0025(14) -0.0059(13) -0.0006(12)
C15 0.0250(16) 0.0207(16) 0.0215(16) 0.0022(13) -0.0035(13) 0.0011(12)
C16 0.045(2) 0.0204(16) 0.039(2) -0.0077(15) 0.0065(17) -0.0023(14)
C17 0.0199(14) 0.0173(14) 0.0211(14) 0.0048(13) 0.0011(12) -0.0012(12)
C18 0.0233(15) 0.0126(13) 0.0222(15) 0.0014(12) -0.0014(13) 0.0005(11)
C19 0.0242(16) 0.0200(15) 0.0302(17) -0.0018(14) -0.0012(14) -0.0009(12)
C20 0.0184(16) 0.0295(17) 0.048(2) 0.0004(17) 0.0054(15) -0.0029(13)
C21 0.0266(17) 0.0303(17) 0.039(2) -0.0076(16) 0.0108(16) -0.0002(14)
C22 0.0277(17) 0.0253(16) 0.0293(18) -0.0044(15) 0.0053(14) -0.0036(13)
N1 0.0185(12) 0.0153(12) 0.0198(12) 0.0009(10) -0.0009(10) 0.0002(10)
N2 0.0218(13) 0.0203(12) 0.0184(12) -0.0029(10) -0.0026(10) -0.0025(10)
O1 0.0247(11) 0.0223(11) 0.0353(12) 0.0110(10) 0.0067(10) -0.0002(8)
O2 0.0301(11) 0.0177(10) 0.0175(10) 0.0033(9) 0.0022(9) -0.0033(8)
O3 0.0411(13) 0.0164(11) 0.0331(13) -0.0018(9) -0.0034(11) -0.0027(10)

loop_
_atom_type_symbol
_atom_type_description
_atom_type_scat_dispersion_real
_atom_type_scat_dispersion_imag
_atom_type_scat_source
C C 0.0033 0.0016 'International Tables Vol C Tables 4.2.6.8 and 6.1.1.4'
H H 0.0000 0.0000 'International Tables Vol C Tables 4.2.6.8 and 6.1.1.4'
N N 0.0061 0.0033 'International Tables Vol C Tables 4.2.6.8 and 6.1.1.4'
O O 0.0106 0.0060 'International Tables Vol C Tables 4.2.6.8 and 6.1.1.4'

loop_
_geom_angle_atom_site_label_1
_geom_angle_atom_site_label_2
_geom_angle_atom_site_label_3
_geom_angle
O1 C1 N1 119.1(3)
O1 C1 C2 121.6(3)
N1 C1 C2 119.3(3)
C1 C2 C3 113.3(2)
C4 C3 C2 107.1(2)
C5 C4 C3 112.6(2)
N1 C5 C4 112.9(2)
N1 C5 C6 108.2(2)
C4 C5 C6 113.3(2)
N2 C6 O2 112.0(2)
N2 C6 C5 113.2(2)
O2 C6 C5 105.5(2)
N2 C6 C7 106.2(2)
O2 C6 C7 107.2(2)
C5 C6 C7 112.7(2)
C10 C7 C17 113.2(2)
C10 C7 C8 114.2(2)
C17 C7 C8 112.9(2)
C10 C7 C6 101.7(2)
C17 C7 C6 102.5(2)
C8 C7 C6 111.1(2)
C9 C8 C7 110.4(2)
N1 C9 C8 111.5(2)
C11 C10 C15 120.9(3)
C11 C10 C7 109.9(3)
C15 C10 C7 129.2(3)
C10 C11 C12 121.9(3)
C10 C11 O2 113.5(2)
C12 C11 O2 124.6(3)
C11 C12 C13 117.6(3)
C12 C13 C14 121.1(3)
C15 C14 C13 120.7(3)
C15 C14 O3 123.5(3)
C13 C14 O3 115.8(3)
C14 C15 C10 117.9(3)
C18 C17 C22 120.6(3)
C18 C17 C7 109.5(3)
C22 C17 C7 130.0(3)
C17 C18 C19 121.6(3)
C17 C18 N2 111.1(3)
C19 C18 N2 127.3(3)
C18 C19 C20 117.5(3)
C21 C20 C19 121.4(3)
C20 C21 C22 120.6(3)
C17 C22 C21 118.3(3)
C1 N1 C5 124.9(2)
C1 N1 C9 117.1(2)
C5 N1 C9 117.9(2)
C18 N2 C6 110.5(2)
C11 O2 C6 107.6(2)
C14 O3 C16 116.7(2)

loop_
_geom_bond_atom_site_label_1
_geom_bond_atom_site_label_2
_geom_bond_distance
C1 O1 1.249(3)
C1 N1 1.363(4)
C1 C2 1.491(4)
C2 C3 1.524(4)
C3 C4 1.522(4)
C4 C5 1.511(4)
C5 N1 1.468(3)
C5 C6 1.537(4)
C6 N2 1.428(3)
C6 O2 1.464(3)
C6 C7 1.572(4)
C7 C10 1.504(4)
C7 C17 1.515(4)
C7 C8 1.527(4)
C8 C9 1.514(4)
C9 N1 1.470(4)
C10 C11 1.376(4)
C10 C15 1.393(4)
C11 C12 1.383(4)
C11 O2 1.391(3)
C12 C13 1.390(4)
C13 C14 1.396(5)
C14 C15 1.390(4)
C14 O3 1.395(4)
C16 O3 1.423(4)
C17 C18 1.384(4)
C17 C22 1.387(4)
C18 C19 1.384(4)
C18 N2 1.407(4)
C19 C20 1.392(4)
C20 C21 1.380(4)
C21 C22 1.393(4)
